data_4104513
loop_
_publ_author_name
'Matthew P. Duffy'
'Fran\,cois Mathey'

_publ_section_title
;
 Generation and Trapping of a Terminal Chlorophosphinidene Complex
;
_journal_name_full 'Journal of the American Chemical Society'
_journal_page_first 7534
_journal_page_last 7535
_journal_paper_doi 10.1021/ja901918e
_journal_volume 131
_journal_year 2009
_chemical_formula_moiety 'C11 H10 Cl O5 P W'
_chemical_formula_sum 'C11 H10 Cl O5 P W'
_chemical_formula_weight 472.46
_chemical_name_systematic
;

 ?

;
_space_group_IT_number 14
_symmetry_cell_setting monoclinic
_symmetry_space_group_name_Hall '-P 2yn'
_symmetry_space_group_name_H-M 'P 1 21/n 1'
_atom_sites_solution_hydrogens geom
_atom_sites_solution_primary direct
_atom_sites_solution_secondary difmap
_audit_creation_method SHELXL-97
_cell_angle_alpha 90.00
_cell_angle_beta 98.0280(10)
_cell_angle_gamma 90.00
_cell_formula_units_Z 4
_cell_length_a 6.4957(2)
_cell_length_b 15.7482(5)
_cell_length_c 14.0945(4)
_cell_measurement_reflns_used 8159
_cell_measurement_temperature 173(2)
_cell_measurement_theta_max 36.43
_cell_measurement_theta_min 2.92
_cell_volume 1427.68(8)
_computing_cell_refinement 'Bruker SMART'
_computing_data_collection 'Bruker SMART'
_computing_data_reduction 'Bruker SAINT'
_computing_molecular_graphics 'Bruker SHELXTL'
_computing_publication_material 'Bruker SHELXTL'
_computing_structure_refinement 'SHELXL-97 (Sheldrick, 1997)'
_computing_structure_solution 'SHELXS-97 (Sheldrick, 1990)'
_diffrn_ambient_temperature 173(2)
_diffrn_measured_fraction_theta_full 0.988
_diffrn_measured_fraction_theta_max 0.988
_diffrn_measurement_device_type 'CCD area detector'
_diffrn_measurement_method 'phi and omega scans'
_diffrn_radiation_monochromator graphite
_diffrn_radiation_source 'fine-focus sealed tube'
_diffrn_radiation_type MoK\a
_diffrn_radiation_wavelength 0.71073
_diffrn_reflns_av_R_equivalents 0.0320
_diffrn_reflns_av_sigmaI/netI 0.0229
_diffrn_reflns_limit_h_max 8
_diffrn_reflns_limit_h_min -8
_diffrn_reflns_limit_k_max 20
_diffrn_reflns_limit_k_min -20
_diffrn_reflns_limit_l_max 18
_diffrn_reflns_limit_l_min -18
_diffrn_reflns_number 16331
_diffrn_reflns_theta_full 27.50
_diffrn_reflns_theta_max 27.50
_diffrn_reflns_theta_min 1.95
_exptl_absorpt_coefficient_mu 8.401
_exptl_absorpt_correction_T_max 0.5530
_exptl_absorpt_correction_T_min 0.1340
_exptl_absorpt_correction_type multi-scan
_exptl_absorpt_process_details sadabs
_exptl_crystal_colour colourless
_exptl_crystal_density_diffrn 2.198
_exptl_crystal_density_method 'not measured'
_exptl_crystal_description plate
_exptl_crystal_F_000 888
_exptl_crystal_size_max 0.40
_exptl_crystal_size_mid 0.24
_exptl_crystal_size_min 0.08
_refine_diff_density_max 2.149
_refine_diff_density_min -0.920
_refine_diff_density_rms 0.311
_refine_ls_extinction_method none
_refine_ls_goodness_of_fit_ref 1.355
_refine_ls_hydrogen_treatment constr
_refine_ls_matrix_type full
_refine_ls_number_parameters 172
_refine_ls_number_reflns 3250
_refine_ls_number_restraints 42
_refine_ls_restrained_S_all 1.347
_refine_ls_R_factor_all 0.0224
_refine_ls_R_factor_gt 0.0180
_refine_ls_shift/su_max 0.001
_refine_ls_shift/su_mean 0.000
_refine_ls_structure_factor_coef Fsqd
_refine_ls_weighting_details 'calc w=1/[\s^2^(Fo^2^)+(0.0426P)^2^+0.8662P] where P=(Fo^2^+2Fc^2^)/3'
_refine_ls_weighting_scheme calc
_refine_ls_wR_factor_gt 0.0565
_refine_ls_wR_factor_ref 0.0803
_reflns_number_gt 3051
_reflns_number_total 3250
_reflns_threshold_expression >2sigma(I)
_cod_data_source_file ja901918e_si_002.cif
_cod_data_source_block mat7
_cod_database_code 4104513

loop_
_symmetry_equiv_pos_as_xyz
'x, y, z'
'-x+1/2, y+1/2, -z+1/2'
'-x, -y, -z'
'x-1/2, -y-1/2, z-1/2'

loop_
_atom_site_label
_atom_site_type_symbol
_atom_site_fract_x
_atom_site_fract_y
_atom_site_fract_z
_atom_site_U_iso_or_equiv
_atom_site_adp_type
_atom_site_occupancy
_atom_site_symmetry_multiplicity
_atom_site_calc_flag
_atom_site_refinement_flags
W1 W 0.18513(2) 0.190071(9) 0.435024(9) 0.01899(8) Uani 1 1 d .
C1 C 0.0198(7) 0.1192(3) 0.3277(3) 0.0266(8) Uani 1 1 d .
C3 C 0.0881(6) 0.1119(3) 0.5310(3) 0.0251(8) Uani 1 1 d .
C5 C -0.0762(6) 0.2592(3) 0.4463(3) 0.0279(8) Uani 1 1 d .
C2 C 0.4414(7) 0.1153(3) 0.4323(3) 0.0315(9) Uani 1 1 d .
P1 P 0.30736(15) 0.28182(6) 0.31133(7) 0.02157(19) Uani 1 1 d .
C4 C 0.3452(6) 0.2598(3) 0.5432(3) 0.0297(8) Uani 1 1 d .
Cl1 Cl 0.4862(2) 0.22343(7) 0.22133(8) 0.0403(3) Uani 1 1 d .
O3 O 0.0283(5) 0.0676(2) 0.5858(2) 0.0363(7) Uani 1 1 d .
O1 O -0.0749(6) 0.0795(2) 0.2710(2) 0.0415(8) Uani 1 1 d .
O4 O 0.4345(7) 0.2975(2) 0.6048(3) 0.0489(10) Uani 1 1 d .
O5 O -0.2242(6) 0.2942(2) 0.4571(3) 0.0430(8) Uani 1 1 d .
O2 O 0.5846(6) 0.0729(3) 0.4326(3) 0.0539(10) Uani 1 1 d .
C7 C 0.1939(6) 0.3718(3) 0.2410(3) 0.0263(8) Uani 1 1 d .
H7 H 0.2108 0.3700 0.1716 0.032 Uiso 1 1 calc R
C6 C 0.3942(6) 0.3912(2) 0.3091(3) 0.0228(7) Uani 1 1 d .
H6 H 0.5190 0.3993 0.2758 0.027 Uiso 1 1 calc R
C11 C 0.3865(7) 0.4508(3) 0.3929(3) 0.0304(8) Uani 1 1 d U
H11A H 0.4743 0.4271 0.4498 0.036 Uiso 1 1 calc R
H11B H 0.4475 0.5060 0.3779 0.036 Uiso 1 1 calc R
C8 C -0.0114(7) 0.4102(3) 0.2620(3) 0.0385(10) Uani 1 1 d U
H8A H -0.0900 0.4313 0.2013 0.046 Uiso 1 1 calc R
H8B H -0.0955 0.3650 0.2869 0.046 Uiso 1 1 calc R
C10 C 0.1731(8) 0.4663(5) 0.4178(5) 0.0573(16) Uani 1 1 d U
H10A H 0.1298 0.4164 0.4529 0.069 Uiso 1 1 calc R
H10B H 0.1776 0.5159 0.4612 0.069 Uiso 1 1 calc R
C9 C 0.0170(10) 0.4819(4) 0.3332(5) 0.0599(16) Uani 1 1 d U
H9A H 0.0577 0.5335 0.3002 0.072 Uiso 1 1 calc R
H9B H -0.1184 0.4936 0.3553 0.072 Uiso 1 1 calc R

loop_
_atom_site_aniso_label
_atom_site_aniso_U_11
_atom_site_aniso_U_22
_atom_site_aniso_U_33
_atom_site_aniso_U_23
_atom_site_aniso_U_13
_atom_site_aniso_U_12
W1 0.01942(12) 0.01824(12) 0.01962(11) 0.00091(4) 0.00379(7) -0.00031(4)
C1 0.030(2) 0.024(2) 0.0253(18) 0.0043(15) 0.0029(15) -0.0009(15)
C3 0.028(2) 0.025(2) 0.0225(17) -0.0024(14) 0.0024(14) 0.0012(14)
C5 0.026(2) 0.029(2) 0.0284(18) 0.0027(15) 0.0025(14) -0.0021(15)
C2 0.031(2) 0.029(2) 0.035(2) 0.0031(16) 0.0062(16) 0.0050(16)
P1 0.0235(5) 0.0203(5) 0.0216(4) -0.0004(3) 0.0059(3) -0.0019(4)
C4 0.028(2) 0.034(2) 0.0282(18) -0.0006(17) 0.0054(15) -0.0003(16)
Cl1 0.0545(7) 0.0321(6) 0.0400(6) -0.0056(5) 0.0272(5) 0.0016(5)
O3 0.049(2) 0.0336(17) 0.0283(14) 0.0084(12) 0.0122(13) -0.0045(13)
O1 0.055(2) 0.0359(19) 0.0307(15) -0.0027(13) -0.0030(14) -0.0108(15)
O4 0.048(2) 0.058(2) 0.038(2) -0.0138(16) -0.0017(17) -0.0099(17)
O5 0.0264(18) 0.049(2) 0.056(2) 0.0041(16) 0.0126(16) 0.0113(14)
O2 0.041(2) 0.050(2) 0.073(3) 0.0103(19) 0.0163(18) 0.0182(17)
C7 0.030(2) 0.026(2) 0.0220(17) 0.0038(14) 0.0000(14) -0.0040(15)
C6 0.0215(18) 0.0215(19) 0.0261(17) 0.0005(14) 0.0059(13) -0.0015(13)
C11 0.032(2) 0.024(2) 0.035(2) -0.0031(16) 0.0055(16) -0.0033(15)
C8 0.027(2) 0.041(3) 0.045(2) 0.013(2) -0.0038(18) 0.0038(18)
C10 0.049(3) 0.062(4) 0.064(3) -0.024(3) 0.015(3) 0.001(3)
C9 0.046(3) 0.061(4) 0.070(4) -0.011(3) 0.001(3) 0.028(3)

loop_
_atom_type_symbol
_atom_type_description
_atom_type_scat_dispersion_real
_atom_type_scat_dispersion_imag
_atom_type_scat_source
C C 0.0033 0.0016 'International Tables Vol C Tables 4.2.6.8 and 6.1.1.4'
H H 0.0000 0.0000 'International Tables Vol C Tables 4.2.6.8 and 6.1.1.4'
O O 0.0106 0.0060 'International Tables Vol C Tables 4.2.6.8 and 6.1.1.4'
P P 0.1023 0.0942 'International Tables Vol C Tables 4.2.6.8 and 6.1.1.4'
Cl Cl 0.1484 0.1585 'International Tables Vol C Tables 4.2.6.8 and 6.1.1.4'
W W -0.8490 6.8722 'International Tables Vol C Tables 4.2.6.8 and 6.1.1.4'

loop_
_geom_angle_atom_site_label_1
_geom_angle_atom_site_label_2
_geom_angle_atom_site_label_3
_geom_angle
C3 W1 C5 86.08(16)
C3 W1 C4 90.10(16)
C5 W1 C4 89.88(17)
C3 W1 C2 89.57(17)
C5 W1 C2 175.61(16)
C4 W1 C2 89.57(17)
C3 W1 C1 88.95(15)
C5 W1 C1 89.52(17)
C4 W1 C1 178.91(16)
C2 W1 C1 90.96(17)
C3 W1 P1 177.52(11)
C5 W1 P1 95.47(12)
C4 W1 P1 91.84(13)
C2 W1 P1 88.90(12)
C1 W1 P1 89.12(11)
O1 C1 W1 177.7(4)
O3 C3 W1 178.6(4)
O5 C5 W1 175.6(4)
O2 C2 W1 178.6(4)
C6 P1 C7 49.93(17)
C6 P1 Cl1 102.14(13)
C7 P1 Cl1 103.45(14)
C6 P1 W1 134.15(12)
C7 P1 W1 133.63(13)
Cl1 P1 W1 115.97(5)
O4 C4 W1 178.8(4)
C8 C7 C6 119.1(3)
C8 C7 P1 119.9(3)
C6 C7 P1 64.6(2)
C8 C7 H7 114.7
C6 C7 H7 114.7
P1 C7 H7 114.7
C11 C6 C7 119.5(3)
C11 C6 P1 122.1(3)
C7 C6 P1 65.4(2)
C11 C6 H6 113.8
C7 C6 H6 113.8
P1 C6 H6 113.8
C10 C11 C6 114.6(4)
C10 C11 H11A 108.6
C6 C11 H11A 108.6
C10 C11 H11B 108.6
C6 C11 H11B 108.6
H11A C11 H11B 107.6
C9 C8 C7 113.3(4)
C9 C8 H8A 108.9
C7 C8 H8A 108.9
C9 C8 H8B 108.9
C7 C8 H8B 108.9
H8A C8 H8B 107.7
C9 C10 C11 113.1(5)
C9 C10 H10A 109.0
C11 C10 H10A 109.0
C9 C10 H10B 109.0
C11 C10 H10B 109.0
H10A C10 H10B 107.8
C10 C9 C8 114.9(5)
C10 C9 H9A 108.5
C8 C9 H9A 108.5
C10 C9 H9B 108.5
C8 C9 H9B 108.5
H9A C9 H9B 107.5

loop_
_geom_bond_atom_site_label_1
_geom_bond_atom_site_label_2
_geom_bond_distance
W1 C3 1.995(4)
W1 C5 2.041(4)
W1 C4 2.042(4)
W1 C2 2.044(4)
W1 C1 2.057(4)
W1 P1 2.4788(10)
C1 O1 1.128(5)
C3 O3 1.149(5)
C5 O5 1.137(5)
C2 O2 1.144(6)
P1 C6 1.813(4)
P1 C7 1.825(4)
P1 Cl1 2.0534(14)
C4 O4 1.142(6)
C7 C8 1.530(6)
C7 C6 1.536(5)
C7 H7 1.0000
C6 C11 1.516(5)
C6 H6 1.0000
C11 C10 1.496(6)
C11 H11A 0.9900
C11 H11B 0.9900
C8 C9 1.506(8)
C8 H8A 0.9900
C8 H8B 0.9900
C10 C9 1.474(8)
C10 H10A 0.9900
C10 H10B 0.9900
C9 H9A 0.9900
C9 H9B 0.9900
